data_4124948
loop_
_publ_author_name
'Hayes, Ellen C.'
'Porter, Thomas R.'
'Barrows, Charles J.'
'Kaminsky, Werner'
'Mayer, James M.'
'Stoll, Stefan'

_publ_section_title
;
 Electronic Structure of a Cu(II)-Alkoxide Complex Modeling Intermediates
 in Copper-Catalyzed Alcohol Oxidations.
;
_journal_issue 12
_journal_name_full 'Journal of the American Chemical Society'
_journal_page_first 4132
_journal_paper_doi 10.1021/jacs.5b13088
_journal_volume 138
_journal_year 2016
_chemical_formula_moiety 'C22 H34 B F3 N6 O3 S Zn, C5 H12'
_chemical_formula_sum 'C27 H46 B F3 N6 O3 S Zn'
_chemical_formula_weight 667.94
_chemical_name_common trp011414
_chemical_name_systematic
;
 trp011414
;
_space_group_IT_number 14
_symmetry_cell_setting monoclinic
_symmetry_Int_Tables_number 14
_symmetry_space_group_name_Hall '-P 2yn'
_symmetry_space_group_name_H-M 'P 1 21/n 1'
_atom_sites_solution_hydrogens geom
_atom_sites_solution_primary direct
_atom_sites_solution_secondary difmap
_audit_conform_dict_location ftp://ftp.iucr.org/pub/cif_core.dic
_audit_conform_dict_name cif_core.dic
_audit_conform_dict_version 2.4
_audit_creation_date 2014-01-22T12:58:56-00:00
_audit_creation_method 'WinGX routine CIF_UPDATE'
_cell_angle_alpha 90
_cell_angle_beta 91.771(5)
_cell_angle_gamma 90
_cell_formula_units_Z 4
_cell_length_a 10.4203(10)
_cell_length_b 20.5076(19)
_cell_length_c 15.4032(15)
_cell_measurement_reflns_used 314
_cell_measurement_temperature 100(2)
_cell_measurement_theta_max 20
_cell_measurement_theta_min 3
_cell_volume 3290.0(5)
_computing_cell_refinement 'SAINT (Bruker, 2007)'
_computing_data_collection 'APEX2 (Bruker, 2007)'
_computing_data_reduction 'SAINT (Bruker, 2007)'
_computing_molecular_graphics 'ORTEP-3 for Windows (Farrugia, 1997)'
_computing_publication_material 'SHELXL-97 (Sheldrick, 1997)'
_computing_structure_refinement 'SHELXL-97 (Sheldrick, 2008)'
_computing_structure_solution 'SHELXS97 (Sheldrick, 1997)'
_diffrn_ambient_temperature 100(2)
_diffrn_measured_fraction_theta_full 0.991
_diffrn_measured_fraction_theta_max 0.992
_diffrn_measurement_device_type 'Bruker APEXII CCD area-detector'
_diffrn_measurement_method '\f and \w scans'
_diffrn_radiation_monochromator graphite
_diffrn_radiation_type MoK\a
_diffrn_radiation_wavelength 0.71073
_diffrn_reflns_av_R_equivalents 0.1165
_diffrn_reflns_av_unetI/netI 0.0511
_diffrn_reflns_limit_h_max 12
_diffrn_reflns_limit_h_min -12
_diffrn_reflns_limit_k_max 24
_diffrn_reflns_limit_k_min -24
_diffrn_reflns_limit_l_max 18
_diffrn_reflns_limit_l_min -18
_diffrn_reflns_number 93541
_diffrn_reflns_theta_full 25
_diffrn_reflns_theta_max 25.35
_diffrn_reflns_theta_min 1.99
_diffrn_source 'fine-focus sealed tube'
_exptl_absorpt_coefficient_mu 0.864
_exptl_absorpt_correction_T_max 0.9581
_exptl_absorpt_correction_T_min 0.7816
_exptl_absorpt_correction_type multi-scan
_exptl_absorpt_process_details '(SADABS; Bruker, 2007)'
_exptl_crystal_colour colorless
_exptl_crystal_density_diffrn 1.348
_exptl_crystal_density_method 'not measured'
_exptl_crystal_description prism
_exptl_crystal_F_000 1408
_exptl_crystal_size_max 0.3
_exptl_crystal_size_mid 0.2
_exptl_crystal_size_min 0.05
_refine_diff_density_max 1.104
_refine_diff_density_min -1.019
_refine_diff_density_rms 0.108
_refine_ls_extinction_method none
_refine_ls_goodness_of_fit_ref 1.14
_refine_ls_hydrogen_treatment constr
_refine_ls_matrix_type full
_refine_ls_number_parameters 380
_refine_ls_number_reflns 5986
_refine_ls_number_restraints 11
_refine_ls_restrained_S_all 1.145
_refine_ls_R_factor_all 0.1007
_refine_ls_R_factor_gt 0.069
_refine_ls_shift/su_max 0
_refine_ls_shift/su_mean 0
_refine_ls_structure_factor_coef Fsqd
_refine_ls_weighting_details 'calc w=1/[\s^2^(Fo^2^)+(0.0589P)^2^+15.0632P] where P=(Fo^2^+2Fc^2^)/3'
_refine_ls_weighting_scheme calc
_refine_ls_wR_factor_gt 0.1576
_refine_ls_wR_factor_ref 0.1813
_reflns_number_gt 4451
_reflns_number_total 5986
_reflns_threshold_expression >2\s(I)
_cod_data_source_file ja5b13088_si_002.cif
_cod_data_source_block trp011414_0ma
_cod_depositor_comments 'Adding full bibliography for 4124948.cif.'
_cod_original_sg_symbol_H-M 'P 21/n'
_cod_database_code 4124948

loop_
_symmetry_equiv_pos_as_xyz
'x, y, z'
'-x+1/2, y+1/2, -z+1/2'
'-x, -y, -z'
'x-1/2, -y-1/2, z-1/2'

loop_
_atom_site_label
_atom_site_type_symbol
_atom_site_fract_x
_atom_site_fract_y
_atom_site_fract_z
_atom_site_U_iso_or_equiv
_atom_site_adp_type
_atom_site_occupancy
_atom_site_symmetry_multiplicity
_atom_site_calc_flag
_atom_site_refinement_flags
_atom_site_disorder_assembly
_atom_site_disorder_group
C1 C 0.3419(8) 0.3993(3) 0.2927(5) 0.061(2) Uani 1 1 d . . .
H1 H 0.3931 0.4365 0.3065 0.073 Uiso 1 1 calc R . .
C2 C 0.2527(7) 0.3959(3) 0.2266(5) 0.058(2) Uani 1 1 d . . .
H2 H 0.2323 0.4288 0.185 0.069 Uiso 1 1 calc R . .
C3 C 0.1971(6) 0.3339(3) 0.2324(4) 0.0339(13) Uani 1 1 d . . .
C4 C 0.0914(6) 0.3035(3) 0.1787(4) 0.0326(13) Uani 1 1 d . . .
C5 C -0.0236(6) 0.2914(3) 0.2365(4) 0.0371(14) Uani 1 1 d . . .
H5A H 0.002 0.2621 0.2842 0.056 Uiso 1 1 calc R . .
H5B H -0.0936 0.2715 0.2019 0.056 Uiso 1 1 calc R . .
H5C H -0.0527 0.333 0.2603 0.056 Uiso 1 1 calc R . .
C6 C 0.1370(6) 0.2388(3) 0.1395(4) 0.0345(13) Uani 1 1 d . . .
H6A H 0.208 0.2474 0.1008 0.052 Uiso 1 1 calc R . .
H6B H 0.0658 0.2185 0.1065 0.052 Uiso 1 1 calc R . .
H6C H 0.1663 0.2095 0.1863 0.052 Uiso 1 1 calc R . .
C7 C 0.0482(7) 0.3490(3) 0.1043(4) 0.0449(16) Uani 1 1 d . . .
H7A H 0.0167 0.39 0.1284 0.067 Uiso 1 1 calc R . .
H7B H -0.0207 0.3281 0.0697 0.067 Uiso 1 1 calc R . .
H7C H 0.121 0.3579 0.0673 0.067 Uiso 1 1 calc R . .
C8 C 0.6313(5) 0.2511(3) 0.3946(4) 0.0336(13) Uani 1 1 d . . .
H8 H 0.694 0.2834 0.4082 0.04 Uiso 1 1 calc R . .
C9 C 0.6567(6) 0.1880(3) 0.3718(4) 0.0386(15) Uani 1 1 d . . .
H9 H 0.7387 0.1683 0.3666 0.046 Uiso 1 1 calc R . .
C10 C 0.5388(5) 0.1589(3) 0.3580(3) 0.0305(13) Uani 1 1 d . . .
C11 C 0.5071(5) 0.0889(3) 0.3337(4) 0.0399(15) Uani 1 1 d . . .
C12 C 0.4217(6) 0.0589(3) 0.4023(4) 0.0396(15) Uani 1 1 d . . .
H12A H 0.4654 0.0615 0.4595 0.059 Uiso 1 1 calc R . .
H12B H 0.4046 0.0131 0.3879 0.059 Uiso 1 1 calc R . .
H12C H 0.3403 0.0828 0.4036 0.059 Uiso 1 1 calc R . .
C13 C 0.6330(7) 0.0501(4) 0.3317(6) 0.069(3) Uani 1 1 d . . .
H13A H 0.6912 0.0708 0.2913 0.103 Uiso 1 1 calc R . .
H13B H 0.6148 0.0054 0.3126 0.103 Uiso 1 1 calc R . .
H13C H 0.6734 0.0493 0.39 0.103 Uiso 1 1 calc R . .
C14 C 0.4406(6) 0.0855(4) 0.2440(4) 0.0503(18) Uani 1 1 d . . .
H14A H 0.3592 0.1095 0.2449 0.076 Uiso 1 1 calc R . .
H14B H 0.4238 0.0399 0.2287 0.076 Uiso 1 1 calc R . .
H14C H 0.496 0.1051 0.2009 0.076 Uiso 1 1 calc R . .
C15 C 0.3301(7) 0.3372(3) 0.5692(4) 0.0421(16) Uani 1 1 d . . .
H15 H 0.3829 0.372 0.59 0.05 Uiso 1 1 calc R . .
C16 C 0.2339(6) 0.3086(4) 0.6132(4) 0.0501(18) Uani 1 1 d . . .
H16 H 0.2068 0.3196 0.6697 0.06 Uiso 1 1 calc R . .
C17 C 0.1834(6) 0.2604(3) 0.5594(3) 0.0388(15) Uani 1 1 d . . .
C18 C 0.0764(6) 0.2129(4) 0.5752(4) 0.0514(19) Uani 1 1 d . . .
C19 C 0.1298(7) 0.1452(4) 0.5749(5) 0.062(2) Uani 1 1 d . . .
H19A H 0.1665 0.1362 0.5183 0.093 Uiso 1 1 calc R . .
H19B H 0.061 0.1139 0.5856 0.093 Uiso 1 1 calc R . .
H19C H 0.1969 0.1412 0.6206 0.093 Uiso 1 1 calc R . .
C20 C 0.0216(8) 0.2268(7) 0.6661(5) 0.108(5) Uani 1 1 d . . .
H20A H -0.043 0.1938 0.6792 0.163 Uiso 1 1 calc R . .
H20B H -0.018 0.2702 0.6661 0.163 Uiso 1 1 calc R . .
H20C H 0.0914 0.2252 0.7102 0.163 Uiso 1 1 calc R . .
C21 C -0.0332(6) 0.2200(4) 0.5079(4) 0.056(2) Uani 1 1 d . . .
H21A H -0.0019 0.2097 0.4501 0.084 Uiso 1 1 calc R . .
H21B H -0.0652 0.265 0.5084 0.084 Uiso 1 1 calc R . .
H21C H -0.1028 0.19 0.5219 0.084 Uiso 1 1 calc R . .
C22 C 0.0118(6) 0.0403(3) 0.3660(5) 0.0427(16) Uani 1 1 d . . .
N1 N 0.3466(5) 0.3429(2) 0.3352(3) 0.0390(12) Uani 1 1 d . . .
N2 N 0.2555(4) 0.3016(2) 0.2997(3) 0.0285(10) Uani 1 1 d . . .
N3 N 0.5056(4) 0.2599(2) 0.3945(3) 0.0281(10) Uani 1 1 d . . .
N4 N 0.4457(4) 0.2026(2) 0.3712(3) 0.0268(10) Uani 1 1 d . . .
N5 N 0.3380(5) 0.3077(2) 0.4906(3) 0.0330(11) Uani 1 1 d . . .
N6 N 0.2470(4) 0.2603(2) 0.4838(3) 0.0296(10) Uani 1 1 d . . .
O1 O 0.1385(3) 0.14445(18) 0.3448(2) 0.0287(8) Uani 1 1 d . . .
O2 O 0.1161(5) 0.0713(2) 0.2226(3) 0.0520(12) Uani 1 1 d . . .
O3 O -0.0660(4) 0.1351(2) 0.2693(3) 0.0405(10) Uani 1 1 d . . .
B1 B 0.4278(7) 0.3222(3) 0.4157(4) 0.0330(15) Uani 1 1 d . . .
H1A H 0.4882 0.3582 0.433 0.04 Uiso 1 1 calc R . .
Zn1 Zn 0.25355(6) 0.21735(3) 0.36620(4) 0.02232(19) Uani 1 1 d . . .
F1 F 0.1152(4) 0.01151(19) 0.4004(3) 0.0638(13) Uani 1 1 d . . .
F2 F -0.0594(4) -0.00404(18) 0.3249(3) 0.0591(11) Uani 1 1 d . . .
F3 F -0.0569(4) 0.0645(2) 0.4307(2) 0.0544(11) Uani 1 1 d . . .
S1 S 0.05281(13) 0.10435(7) 0.29024(9) 0.0284(3) Uani 1 1 d . . .
C23 C -0.0315(18) 0.6031(9) 0.5556(13) 0.102(2) Uani 0.567(7) 1 d PD A 1
H23A H -0.1034 0.5968 0.5943 0.153 Uiso 0.567(7) 1 calc PR A 1
H23B H -0.058 0.5908 0.4963 0.153 Uiso 0.567(7) 1 calc PR A 1
H23C H -0.0054 0.649 0.5567 0.153 Uiso 0.567(7) 1 calc PR A 1
C24 C 0.0793(18) 0.5613(9) 0.5857(13) 0.102(2) Uani 0.567(7) 1 d PD A 1
H24A H 0.0998 0.5722 0.6472 0.122 Uiso 0.567(7) 1 calc PR A 1
H24B H 0.0506 0.5153 0.584 0.122 Uiso 0.567(7) 1 calc PR A 1
C25 C 0.190(2) 0.5657(9) 0.5407(13) 0.102(2) Uani 0.567(7) 1 d PD A 1
H25A H 0.2157 0.6119 0.5345 0.122 Uiso 0.567(7) 1 calc PR A 1
H25B H 0.1775 0.5465 0.4821 0.122 Uiso 0.567(7) 1 calc PR A 1
C26 C 0.3069(19) 0.5228(11) 0.5998(13) 0.102(2) Uani 0.567(7) 1 d PD A 1
H26A H 0.3529 0.551 0.6427 0.122 Uiso 0.567(7) 1 calc PR A 1
H26B H 0.2705 0.4847 0.6298 0.122 Uiso 0.567(7) 1 calc PR A 1
C27 C 0.3917(19) 0.5026(9) 0.5277(12) 0.102(2) Uani 0.567(7) 1 d PD A 1
H27A H 0.4555 0.4711 0.5498 0.153 Uiso 0.567(7) 1 calc PR A 1
H27B H 0.4357 0.541 0.5051 0.153 Uiso 0.567(7) 1 calc PR A 1
H27C H 0.3394 0.4825 0.481 0.153 Uiso 0.567(7) 1 calc PR A 1
C28 C 0.260(3) 0.5727(11) 0.6605(15) 0.102(2) Uani 0.433(7) 1 d PD A 2
H28A H 0.2988 0.5567 0.7152 0.153 Uiso 0.433(7) 1 calc PR A 2
H28B H 0.1735 0.5892 0.6709 0.153 Uiso 0.433(7) 1 calc PR A 2
H28C H 0.3128 0.608 0.6377 0.153 Uiso 0.433(7) 1 calc PR A 2
C29 C 0.252(3) 0.5174(13) 0.5949(16) 0.102(2) Uani 0.433(7) 1 d PD A 2
H29A H 0.3257 0.4877 0.6048 0.122 Uiso 0.433(7) 1 calc PR A 2
H29B H 0.1723 0.4922 0.6035 0.122 Uiso 0.433(7) 1 calc PR A 2
C30 C 0.252(3) 0.5404(11) 0.5108(15) 0.102(2) Uani 0.433(7) 1 d PD A 2
H30A H 0.3334 0.5642 0.5027 0.122 Uiso 0.433(7) 1 calc PR A 2
H30B H 0.1811 0.5722 0.5032 0.122 Uiso 0.433(7) 1 calc PR A 2
C31 C 0.237(2) 0.4855(11) 0.4339(15) 0.102(2) Uani 0.433(7) 1 d PD A 2
H31A H 0.2381 0.5086 0.3775 0.122 Uiso 0.433(7) 1 calc PR A 2
H31B H 0.3143 0.4574 0.4372 0.122 Uiso 0.433(7) 1 calc PR A 2
C32 C 0.122(2) 0.4417(11) 0.4321(17) 0.102(2) Uani 0.433(7) 1 d PD A 2
H32A H 0.1287 0.4103 0.3845 0.153 Uiso 0.433(7) 1 calc PR A 2
H32B H 0.0441 0.4678 0.4233 0.153 Uiso 0.433(7) 1 calc PR A 2
H32C H 0.1182 0.4182 0.4874 0.153 Uiso 0.433(7) 1 calc PR A 2

loop_
_atom_site_aniso_label
_atom_site_aniso_U_11
_atom_site_aniso_U_22
_atom_site_aniso_U_33
_atom_site_aniso_U_23
_atom_site_aniso_U_13
_atom_site_aniso_U_12
C1 0.084(5) 0.033(4) 0.063(5) 0.024(3) -0.035(4) -0.027(4)
C2 0.072(5) 0.038(4) 0.062(5) 0.024(3) -0.026(4) -0.020(4)
C3 0.041(3) 0.032(3) 0.028(3) 0.006(2) -0.007(2) -0.004(3)
C4 0.039(3) 0.031(3) 0.028(3) 0.008(2) -0.001(2) -0.006(3)
C5 0.035(3) 0.044(4) 0.033(3) -0.002(3) 0.000(3) 0.006(3)
C6 0.037(3) 0.043(3) 0.024(3) 0.002(3) 0.005(2) -0.003(3)
C7 0.060(4) 0.040(4) 0.033(3) 0.008(3) -0.014(3) -0.005(3)
C8 0.030(3) 0.045(4) 0.026(3) 0.004(3) 0.000(2) -0.015(3)
C9 0.029(3) 0.061(4) 0.026(3) -0.003(3) 0.006(2) -0.005(3)
C10 0.027(3) 0.041(3) 0.024(3) -0.007(2) 0.003(2) -0.003(3)
C11 0.025(3) 0.044(4) 0.051(4) -0.020(3) -0.001(3) 0.007(3)
C12 0.038(3) 0.026(3) 0.054(4) -0.005(3) -0.008(3) 0.003(3)
C13 0.034(4) 0.068(5) 0.103(7) -0.047(5) -0.007(4) 0.015(4)
C14 0.035(3) 0.066(5) 0.050(4) -0.028(4) 0.005(3) -0.005(3)
C15 0.055(4) 0.032(3) 0.038(4) -0.018(3) -0.016(3) 0.016(3)
C16 0.044(4) 0.075(5) 0.030(3) -0.026(3) -0.004(3) 0.022(4)
C17 0.036(3) 0.064(4) 0.017(3) -0.008(3) -0.003(2) 0.013(3)
C18 0.030(3) 0.101(6) 0.023(3) -0.007(4) 0.008(2) -0.006(4)
C19 0.040(4) 0.104(7) 0.042(4) 0.033(4) -0.005(3) -0.033(4)
C20 0.056(5) 0.239(14) 0.032(4) -0.040(6) 0.019(4) -0.037(7)
C21 0.029(3) 0.103(6) 0.035(4) -0.023(4) 0.001(3) 0.003(4)
C22 0.032(3) 0.041(4) 0.055(4) 0.014(3) -0.008(3) -0.003(3)
N1 0.048(3) 0.030(3) 0.038(3) 0.009(2) -0.014(2) -0.014(2)
N2 0.032(2) 0.029(2) 0.025(2) 0.0018(19) -0.0016(19) -0.006(2)
N3 0.025(2) 0.035(3) 0.024(2) 0.002(2) -0.0016(18) -0.014(2)
N4 0.026(2) 0.033(3) 0.022(2) -0.0034(19) 0.0027(18) -0.007(2)
N5 0.045(3) 0.023(2) 0.030(3) -0.005(2) -0.007(2) 0.002(2)
N6 0.029(2) 0.036(3) 0.024(2) -0.006(2) -0.0005(19) 0.001(2)
O1 0.029(2) 0.029(2) 0.028(2) 0.0044(16) 0.0031(16) -0.0045(16)
O2 0.058(3) 0.042(3) 0.058(3) -0.024(2) 0.019(2) -0.009(2)
O3 0.032(2) 0.044(2) 0.045(3) 0.015(2) -0.0051(19) -0.0033(19)
B1 0.041(4) 0.023(3) 0.035(4) 0.003(3) -0.004(3) -0.014(3)
Zn1 0.0270(3) 0.0218(3) 0.0184(3) 0.0002(2) 0.0045(2) -0.0014(3)
F1 0.044(2) 0.050(2) 0.096(3) 0.040(2) -0.015(2) -0.0060(19)
F2 0.052(2) 0.035(2) 0.089(3) 0.014(2) -0.015(2) -0.0208(18)
F3 0.045(2) 0.073(3) 0.046(2) 0.028(2) 0.0064(18) -0.015(2)
S1 0.0262(7) 0.0265(7) 0.0325(7) 0.0009(6) 0.0040(6) -0.0038(6)
C23 0.124(7) 0.079(5) 0.104(5) -0.008(4) 0.026(5) -0.009(4)
C24 0.124(7) 0.079(5) 0.104(5) -0.008(4) 0.026(5) -0.009(4)
C25 0.124(7) 0.079(5) 0.104(5) -0.008(4) 0.026(5) -0.009(4)
C26 0.124(7) 0.079(5) 0.104(5) -0.008(4) 0.026(5) -0.009(4)
C27 0.124(7) 0.079(5) 0.104(5) -0.008(4) 0.026(5) -0.009(4)
C28 0.124(7) 0.079(5) 0.104(5) -0.008(4) 0.026(5) -0.009(4)
C29 0.124(7) 0.079(5) 0.104(5) -0.008(4) 0.026(5) -0.009(4)
C30 0.124(7) 0.079(5) 0.104(5) -0.008(4) 0.026(5) -0.009(4)
C31 0.124(7) 0.079(5) 0.104(5) -0.008(4) 0.026(5) -0.009(4)
C32 0.124(7) 0.079(5) 0.104(5) -0.008(4) 0.026(5) -0.009(4)

loop_
_atom_type_symbol
_atom_type_description
_atom_type_scat_dispersion_real
_atom_type_scat_dispersion_imag
_atom_type_scat_source
C C 0.0033 0.0016 'International Tables Vol C Tables 4.2.6.8 and 6.1.1.4'
H H 0 0 'International Tables Vol C Tables 4.2.6.8 and 6.1.1.4'
N N 0.0061 0.0033 'International Tables Vol C Tables 4.2.6.8 and 6.1.1.4'
O O 0.0106 0.006 'International Tables Vol C Tables 4.2.6.8 and 6.1.1.4'
B B 0.0013 0.0007 'International Tables Vol C Tables 4.2.6.8 and 6.1.1.4'
Zn Zn 0.2839 1.4301 'International Tables Vol C Tables 4.2.6.8 and 6.1.1.4'
F F 0.0171 0.0103 'International Tables Vol C Tables 4.2.6.8 and 6.1.1.4'
S S 0.1246 0.1234 'International Tables Vol C Tables 4.2.6.8 and 6.1.1.4'

loop_
_geom_angle_atom_site_label_1
_geom_angle_atom_site_label_2
_geom_angle_atom_site_label_3
_geom_angle
N1 C1 C2 109.7(6)
N1 C1 H1 125.1
C2 C1 H1 125.1
C1 C2 C3 105.9(6)
C1 C2 H2 127
C3 C2 H2 127
N2 C3 C2 108.3(5)
N2 C3 C4 121.7(5)
C2 C3 C4 130.1(5)
C3 C4 C5 108.8(5)
C3 C4 C7 110.7(5)
C5 C4 C7 108.3(5)
C3 C4 C6 110.2(5)
C5 C4 C6 110.2(5)
C7 C4 C6 108.5(5)
C4 C5 H5A 109.5
C4 C5 H5B 109.5
H5A C5 H5B 109.5
C4 C5 H5C 109.5
H5A C5 H5C 109.5
H5B C5 H5C 109.5
C4 C6 H6A 109.5
C4 C6 H6B 109.5
H6A C6 H6B 109.5
C4 C6 H6C 109.5
H6A C6 H6C 109.5
H6B C6 H6C 109.5
C4 C7 H7A 109.5
C4 C7 H7B 109.5
H7A C7 H7B 109.5
C4 C7 H7C 109.5
H7A C7 H7C 109.5
H7B C7 H7C 109.5
N3 C8 C9 109.2(5)
N3 C8 H8 125.4
C9 C8 H8 125.4
C8 C9 C10 105.7(5)
C8 C9 H9 127.2
C10 C9 H9 127.2
N4 C10 C9 109.5(5)
N4 C10 C11 121.1(5)
C9 C10 C11 129.4(5)
C10 C11 C14 110.9(6)
C10 C11 C12 109.6(5)
C14 C11 C12 110.4(5)
C10 C11 C13 108.4(5)
C14 C11 C13 108.8(5)
C12 C11 C13 108.6(6)
C11 C12 H12A 109.5
C11 C12 H12B 109.5
H12A C12 H12B 109.5
C11 C12 H12C 109.5
H12A C12 H12C 109.5
H12B C12 H12C 109.5
C11 C13 H13A 109.5
C11 C13 H13B 109.5
H13A C13 H13B 109.5
C11 C13 H13C 109.5
H13A C13 H13C 109.5
H13B C13 H13C 109.5
C11 C14 H14A 109.5
C11 C14 H14B 109.5
H14A C14 H14B 109.5
C11 C14 H14C 109.5
H14A C14 H14C 109.5
H14B C14 H14C 109.5
N5 C15 C16 108.6(6)
N5 C15 H15 125.7
C16 C15 H15 125.7
C15 C16 C17 106.4(5)
C15 C16 H16 126.8
C17 C16 H16 126.8
N6 C17 C16 109.1(6)
N6 C17 C18 121.5(5)
C16 C17 C18 129.5(6)
C19 C18 C17 108.8(5)
C19 C18 C21 111.0(6)
C17 C18 C21 111.8(6)
C19 C18 C20 108.7(7)
C17 C18 C20 108.7(6)
C21 C18 C20 107.8(6)
C18 C19 H19A 109.5
C18 C19 H19B 109.5
H19A C19 H19B 109.5
C18 C19 H19C 109.5
H19A C19 H19C 109.5
H19B C19 H19C 109.5
C18 C20 H20A 109.5
C18 C20 H20B 109.5
H20A C20 H20B 109.5
C18 C20 H20C 109.5
H20A C20 H20C 109.5
H20B C20 H20C 109.5
C18 C21 H21A 109.5
C18 C21 H21B 109.5
H21A C21 H21B 109.5
C18 C21 H21C 109.5
H21A C21 H21C 109.5
H21B C21 H21C 109.5
F2 C22 F1 108.8(5)
F2 C22 F3 107.8(5)
F1 C22 F3 108.3(6)
F2 C22 S1 109.3(5)
F1 C22 S1 112.0(4)
F3 C22 S1 110.6(4)
C1 N1 N2 109.0(5)
C1 N1 B1 130.4(5)
N2 N1 B1 120.4(4)
C3 N2 N1 107.0(4)
C3 N2 Zn1 142.8(4)
N1 N2 Zn1 110.2(3)
C8 N3 N4 109.0(5)
C8 N3 B1 129.4(5)
N4 N3 B1 121.6(4)
C10 N4 N3 106.6(4)
C10 N4 Zn1 144.5(4)
N3 N4 Zn1 108.9(3)
C15 N5 N6 109.0(5)
C15 N5 B1 129.7(5)
N6 N5 B1 121.3(4)
C17 N6 N5 107.0(5)
C17 N6 Zn1 143.2(4)
N5 N6 Zn1 109.8(3)
S1 O1 Zn1 153.7(2)
N5 B1 N1 109.0(5)
N5 B1 N3 109.5(4)
N1 B1 N3 109.6(5)
N5 B1 H1A 109.6
N1 B1 H1A 109.6
N3 B1 H1A 109.6
O1 Zn1 N2 126.31(17)
O1 Zn1 N6 116.87(17)
N2 Zn1 N6 94.78(18)
O1 Zn1 N4 119.82(17)
N2 Zn1 N4 97.04(18)
N6 Zn1 N4 95.26(18)
O3 S1 O2 117.8(3)
O3 S1 O1 113.2(2)
O2 S1 O1 113.6(3)
O3 S1 C22 104.3(3)
O2 S1 C22 104.5(3)
O1 S1 C22 100.9(3)
C24 C23 H23A 109.5
C24 C23 H23B 109.5
H23A C23 H23B 109.5
C24 C23 H23C 109.5
H23A C23 H23C 109.5
H23B C23 H23C 109.5
C25 C24 C23 117.4(17)
C25 C24 H24A 108
C23 C24 H24A 108
C25 C24 H24B 108
C23 C24 H24B 108
H24A C24 H24B 107.2
C24 C25 C26 106.9(15)
C24 C25 H25A 110.3
C26 C25 H25A 110.3
C24 C25 H25B 110.3
C26 C25 H25B 110.3
H25A C25 H25B 108.6
C27 C26 C25 99.9(14)
C27 C26 H26A 111.8
C25 C26 H26A 111.8
C27 C26 H26B 111.8
C25 C26 H26B 111.8
H26A C26 H26B 109.5
C26 C27 H27A 109.5
C26 C27 H27B 109.5
H27A C27 H27B 109.5
C26 C27 H27C 109.5
H27A C27 H27C 109.5
H27B C27 H27C 109.5
C29 C28 H28A 109.5
C29 C28 H28B 109.5
H28A C28 H28B 109.5
C29 C28 H28C 109.5
H28A C28 H28C 109.5
H28B C28 H28C 109.5
C30 C29 C28 112(2)
C30 C29 H29A 109.3
C28 C29 H29A 109.3
C30 C29 H29B 109.3
C28 C29 H29B 109.3
H29A C29 H29B 108
C29 C30 C31 116.2(18)
C29 C30 H30A 108.2
C31 C30 H30A 108.2
C29 C30 H30B 108.2
C31 C30 H30B 108.2
H30A C30 H30B 107.4
C32 C31 C30 119.0(18)
C32 C31 H31A 107.6
C30 C31 H31A 107.6
C32 C31 H31B 107.6
C30 C31 H31B 107.6
H31A C31 H31B 107
C31 C32 H32A 109.5
C31 C32 H32B 109.5
H32A C32 H32B 109.5
C31 C32 H32C 109.5
H32A C32 H32C 109.5
H32B C32 H32C 109.5

loop_
_geom_bond_atom_site_label_1
_geom_bond_atom_site_label_2
_geom_bond_distance
C1 N1 1.329(8)
C1 C2 1.359(9)
C1 H1 0.95
C2 C3 1.402(9)
C2 H2 0.95
C3 N2 1.358(7)
C3 C4 1.492(8)
C4 C5 1.535(8)
C4 C7 1.535(8)
C4 C6 1.538(8)
C5 H5A 0.98
C5 H5B 0.98
C5 H5C 0.98
C6 H6A 0.98
C6 H6B 0.98
C6 H6C 0.98
C7 H7A 0.98
C7 H7B 0.98
C7 H7C 0.98
C8 N3 1.322(7)
C8 C9 1.370(9)
C8 H8 0.95
C9 C10 1.376(8)
C9 H9 0.95
C10 N4 1.341(7)
C10 C11 1.517(8)
C11 C14 1.528(9)
C11 C12 1.533(9)
C11 C13 1.536(8)
C12 H12A 0.98
C12 H12B 0.98
C12 H12C 0.98
C13 H13A 0.98
C13 H13B 0.98
C13 H13C 0.98
C14 H14A 0.98
C14 H14B 0.98
C14 H14C 0.98
C15 N5 1.358(7)
C15 C16 1.359(10)
C15 H15 0.95
C16 C17 1.385(9)
C16 H16 0.95
C17 N6 1.358(7)
C17 C18 1.505(10)
C18 C19 1.495(11)
C18 C21 1.525(9)
C18 C20 1.554(9)
C19 H19A 0.98
C19 H19B 0.98
C19 H19C 0.98
C20 H20A 0.98
C20 H20B 0.98
C20 H20C 0.98
C21 H21A 0.98
C21 H21B 0.98
C21 H21C 0.98
C22 F2 1.322(7)
C22 F1 1.325(7)
C22 F3 1.341(8)
C22 S1 1.817(6)
N1 N2 1.373(6)
N1 B1 1.540(8)
N2 Zn1 2.010(4)
N3 N4 1.373(6)
N3 B1 1.552(8)
N4 Zn1 2.024(4)
N5 N6 1.360(6)
N5 B1 1.537(8)
N6 Zn1 2.018(4)
O1 S1 1.460(4)
O1 Zn1 1.938(4)
O2 S1 1.422(4)
O3 S1 1.418(4)
B1 H1A 1
C23 C24 1.499(19)
C23 H23A 0.98
C23 H23B 0.98
C23 H23C 0.98
C24 C25 1.37(2)
C24 H24A 0.99
C24 H24B 0.99
C25 C26 1.74(3)
C25 H25A 0.99
C25 H25B 0.99
C26 C27 1.50(2)
C26 H26A 0.99
C26 H26B 0.99
C27 H27A 0.98
C27 H27B 0.98
C27 H27C 0.98
C28 C29 1.52(2)
C28 H28A 0.98
C28 H28B 0.98
C28 H28C 0.98
C29 C30 1.38(3)
C29 H29A 0.99
C29 H29B 0.99
C30 C31 1.64(3)
C30 H30A 0.99
C30 H30B 0.99
C31 C32 1.50(2)
C31 H31A 0.99
C31 H31B 0.99
C32 H32A 0.98
C32 H32B 0.98
C32 H32C 0.98
